data_2236617
loop_
_publ_author_name
'Fun, Hoong-Kun'
'Ooi, Chin Wei'
'Garudachari, B.'
'Isloor, Arun M.'
'Rashid, Suraya A.'

_publ_section_title
;
 Ethyl
 4-{[1-(2,4-dichlorobenzyl)-1<i>H</i>-1,2,3-triazol-4-yl]methoxy}-8-(trifluoromethyl)quinoline-3-carboxylate
;
_journal_coeditor_code SJ5262
_journal_issue 10
_journal_name_full 'Acta Crystallographica Section E'
_journal_page_first o3017
_journal_page_last o3018
_journal_paper_doi 10.1107/S1600536812039633
_journal_volume 68
_journal_year 2012
_chemical_formula_iupac 'C23 H17 Cl2 F3 N4 O3'
_chemical_formula_moiety 'C23 H17 Cl2 F3 N4 O3'
_chemical_formula_sum 'C23 H17 Cl2 F3 N4 O3'
_chemical_formula_weight 525.31
_chemical_name_systematic
;
Ethyl 4-{[1-(2,4-dichlorobenzyl)-1<i>H</i>-1,2,3-triazol-4-yl]methoxy}-8-
(trifluoromethyl)quinoline-3-carboxylate
;
_space_group_IT_number 14
_symmetry_cell_setting monoclinic
_symmetry_space_group_name_Hall '-P 2ybc'
_symmetry_space_group_name_H-M 'P 1 21/c 1'
_atom_sites_solution_hydrogens geom
_atom_sites_solution_primary direct
_atom_sites_solution_secondary difmap
_audit_creation_method SHELXL-97
_cell_angle_alpha 90.00
_cell_angle_beta 128.559(2)
_cell_angle_gamma 90.00
_cell_formula_units_Z 4
_cell_length_a 10.0414(6)
_cell_length_b 18.3997(11)
_cell_length_c 15.5456(7)
_cell_measurement_reflns_used 9559
_cell_measurement_temperature 100.0(10)
_cell_measurement_theta_max 32.60
_cell_measurement_theta_min 2.31
_cell_volume 2246.0(2)
_computing_cell_refinement 'SAINT (Bruker, 2009)'
_computing_data_collection 'APEX2 (Bruker, 2009)'
_computing_data_reduction 'SAINT (Bruker, 2009)'
_computing_molecular_graphics 'SHELXTL (Sheldrick, 2008)'
_computing_publication_material
;
SHELXTL (Sheldrick, 2008) and PLATON (Spek, 2009)
;
_computing_structure_refinement 'SHELXTL (Sheldrick, 2008)'
_computing_structure_solution 'SHELXTL (Sheldrick, 2008)'
_diffrn_ambient_temperature 100.0(10)
_diffrn_measured_fraction_theta_full 0.993
_diffrn_measured_fraction_theta_max 0.993
_diffrn_measurement_device_type 'Bruker APEX DUO CCD area-detector'
_diffrn_measurement_method '\f and \w scans'
_diffrn_radiation_monochromator graphite
_diffrn_radiation_source 'fine-focus sealed tube'
_diffrn_radiation_type MoK\a
_diffrn_radiation_wavelength 0.71073
_diffrn_reflns_av_R_equivalents 0.0283
_diffrn_reflns_av_sigmaI/netI 0.0290
_diffrn_reflns_limit_h_max 15
_diffrn_reflns_limit_h_min -15
_diffrn_reflns_limit_k_max 27
_diffrn_reflns_limit_k_min -26
_diffrn_reflns_limit_l_max 22
_diffrn_reflns_limit_l_min -23
_diffrn_reflns_number 28920
_diffrn_reflns_theta_full 32.66
_diffrn_reflns_theta_max 32.66
_diffrn_reflns_theta_min 2.01
_diffrn_standards_number 0
_exptl_absorpt_coefficient_mu 0.349
_exptl_absorpt_correction_T_max 0.9424
_exptl_absorpt_correction_T_min 0.8964
_exptl_absorpt_correction_type multi-scan
_exptl_absorpt_process_details '(<i>SADABS</i>; Bruker, 2009)'
_exptl_crystal_colour colourless
_exptl_crystal_density_diffrn 1.554
_exptl_crystal_density_method 'not measured'
_exptl_crystal_description block
_exptl_crystal_F_000 1072
_exptl_crystal_size_max 0.32
_exptl_crystal_size_mid 0.31
_exptl_crystal_size_min 0.17
_refine_diff_density_max 0.490
_refine_diff_density_min -0.265
_refine_ls_extinction_method none
_refine_ls_goodness_of_fit_ref 1.025
_refine_ls_hydrogen_treatment constr
_refine_ls_matrix_type full
_refine_ls_number_parameters 317
_refine_ls_number_reflns 8173
_refine_ls_number_restraints 0
_refine_ls_restrained_S_all 1.025
_refine_ls_R_factor_all 0.0463
_refine_ls_R_factor_gt 0.0350
_refine_ls_shift/su_max 0.001
_refine_ls_shift/su_mean 0.000
_refine_ls_structure_factor_coef Fsqd
_refine_ls_weighting_details 'calc w=1/[\s^2^(Fo^2^)+(0.0562P)^2^+0.4150P] where P=(Fo^2^+2Fc^2^)/3'
_refine_ls_weighting_scheme calc
_refine_ls_wR_factor_gt 0.0943
_refine_ls_wR_factor_ref 0.1016
_reflns_number_gt 6633
_reflns_number_total 8173
_reflns_threshold_expression I>2\s(I)
_cod_data_source_file sj5262.cif
_cod_data_source_block I
_cod_original_sg_symbol_H-M 'P 21/c'
_cod_database_code 2236617
_cod_database_fobs_code 2236617

loop_
_symmetry_equiv_pos_as_xyz
'x, y, z'
'-x, y+1/2, -z+1/2'
'-x, -y, -z'
'x, -y-1/2, z-1/2'

loop_
_atom_site_type_symbol
_atom_site_label
_atom_site_fract_x
_atom_site_fract_y
_atom_site_fract_z
_atom_site_U_iso_or_equiv
_atom_site_adp_type
_atom_site_calc_flag
_atom_site_refinement_flags
_atom_site_occupancy
_atom_site_symmetry_multiplicity
Cl Cl1 -0.12680(3) 0.821670(15) 0.85096(2) 0.02315(7) Uani d . 1 1
Cl Cl2 -0.32434(4) 0.689263(18) 0.48063(2) 0.02946(7) Uani d . 1 1
F F1 -0.36101(10) 0.45643(4) 0.65715(6) 0.02879(16) Uani d . 1 1
F F2 -0.25813(10) 0.52957(5) 0.60326(6) 0.03245(17) Uani d . 1 1
F F3 -0.47656(10) 0.56112(5) 0.59016(6) 0.03603(19) Uani d . 1 1
O O1 0.32034(9) 0.56730(4) 1.13470(6) 0.01678(14) Uani d . 1 1
O O2 0.48813(13) 0.39682(6) 1.03651(8) 0.0395(3) Uani d . 1 1
O O3 0.55544(11) 0.46603(4) 1.17639(7) 0.02473(17) Uani d . 1 1
N N1 0.29130(11) 0.78082(5) 1.00429(7) 0.01548(15) Uani d . 1 1
N N2 0.30596(12) 0.80120(5) 1.09313(7) 0.01942(17) Uani d . 1 1
N N3 0.36803(12) 0.74507(5) 1.16052(7) 0.01799(16) Uani d . 1 1
N N4 0.01453(12) 0.47968(5) 0.81631(7) 0.01919(17) Uani d . 1 1
C C1 -0.07552(13) 0.78849(6) 0.77012(8) 0.01699(18) Uani d . 1 1
C C2 -0.20346(13) 0.75504(6) 0.67150(9) 0.01960(19) Uani d . 1 1
H H2A -0.3127 0.7501 0.6499 0.024 Uiso calc R 1 1
C C3 -0.16378(13) 0.72921(6) 0.60602(8) 0.01965(19) Uani d . 1 1
C C4 -0.00095(14) 0.73555(6) 0.63755(9) 0.02013(19) Uani d . 1 1
H H4A 0.0239 0.7175 0.5931 0.024 Uiso calc R 1 1
C C5 0.12413(13) 0.76941(6) 0.73696(8) 0.01918(19) Uani d . 1 1
H H5A 0.2335 0.7739 0.7587 0.023 Uiso calc R 1 1
C C6 0.08973(13) 0.79674(5) 0.80482(8) 0.01678(17) Uani d . 1 1
C C7 0.22889(13) 0.83146(5) 0.91327(8) 0.01838(18) Uani d . 1 1
H H7A 0.3221 0.8454 0.9133 0.022 Uiso calc R 1 1
H H7B 0.1856 0.8750 0.9233 0.022 Uiso calc R 1 1
C C8 0.34385(12) 0.71183(5) 1.01398(8) 0.01612(17) Uani d . 1 1
H H8A 0.3464 0.6854 0.9640 0.019 Uiso calc R 1 1
C C9 0.39297(12) 0.68906(5) 1.11442(8) 0.01461(16) Uani d . 1 1
C C10 0.45857(12) 0.61685(5) 1.16863(8) 0.01687(18) Uani d . 1 1
H H10A 0.5263 0.5959 1.1500 0.020 Uiso calc R 1 1
H H10B 0.5318 0.6231 1.2478 0.020 Uiso calc R 1 1
C C11 0.22978(12) 0.53905(5) 1.03163(8) 0.01451(16) Uani d . 1 1
C C12 0.05997(12) 0.56544(5) 0.95288(8) 0.01491(17) Uani d . 1 1
C C13 -0.00764(13) 0.62046(5) 0.97944(8) 0.01711(18) Uani d . 1 1
H H13A 0.0597 0.6409 1.0494 0.021 Uiso calc R 1 1
C C14 -0.17216(13) 0.64365(5) 0.90227(9) 0.01925(19) Uani d . 1 1
H H14A -0.2161 0.6797 0.9202 0.023 Uiso calc R 1 1
C C15 -0.27516(14) 0.61315(6) 0.79582(9) 0.01969(19) Uani d . 1 1
H H15A -0.3863 0.6295 0.7439 0.024 Uiso calc R 1 1
C C16 -0.21298(13) 0.55957(5) 0.76808(8) 0.01790(18) Uani d . 1 1
C C17 -0.04291(13) 0.53391(5) 0.84626(8) 0.01585(17) Uani d . 1 1
C C18 0.17098(14) 0.45736(6) 0.89147(9) 0.01910(19) Uani d . 1 1
H H18A 0.2102 0.4206 0.8714 0.023 Uiso calc R 1 1
C C19 0.28671(13) 0.48409(5) 1.00108(8) 0.01653(17) Uani d . 1 1
C C20 0.45265(14) 0.44489(6) 1.07212(9) 0.01967(19) Uani d . 1 1
C C21 0.71534(15) 0.42565(6) 1.24926(10) 0.0268(2) Uani d . 1 1
H H21A 0.7758 0.4249 1.2192 0.032 Uiso calc R 1 1
H H21B 0.6929 0.3759 1.2575 0.032 Uiso calc R 1 1
C C22 0.81915(19) 0.46389(8) 1.35829(12) 0.0428(4) Uani d . 1 1
H H22A 0.9215 0.4368 1.4103 0.064 Uiso calc R 1 1
H H22B 0.7543 0.4676 1.3843 0.064 Uiso calc R 1 1
H H22C 0.8481 0.5117 1.3500 0.064 Uiso calc R 1 1
C C23 -0.32547(15) 0.52651(6) 0.65532(9) 0.0236(2) Uani d . 1 1

loop_
_atom_site_aniso_label
_atom_site_aniso_U_11
_atom_site_aniso_U_22
_atom_site_aniso_U_33
_atom_site_aniso_U_12
_atom_site_aniso_U_13
_atom_site_aniso_U_23
Cl1 0.02094(12) 0.02780(13) 0.02435(13) 0.00553(9) 0.01591(10) 0.00119(9)
Cl2 0.02577(13) 0.03967(16) 0.02093(13) -0.01115(11) 0.01358(11) -0.00591(10)
F1 0.0312(4) 0.0247(3) 0.0217(3) -0.0053(3) 0.0121(3) -0.0087(3)
F2 0.0371(4) 0.0409(4) 0.0170(3) 0.0021(3) 0.0157(3) 0.0006(3)
F3 0.0250(4) 0.0398(4) 0.0187(3) 0.0109(3) 0.0015(3) -0.0020(3)
O1 0.0178(3) 0.0181(3) 0.0134(3) -0.0053(3) 0.0091(3) -0.0027(2)
O2 0.0297(5) 0.0477(6) 0.0332(5) 0.0175(4) 0.0157(4) -0.0051(4)
O3 0.0222(4) 0.0196(4) 0.0207(4) 0.0056(3) 0.0076(3) 0.0040(3)
N1 0.0157(3) 0.0153(4) 0.0159(4) -0.0003(3) 0.0100(3) -0.0006(3)
N2 0.0237(4) 0.0178(4) 0.0196(4) -0.0005(3) 0.0149(4) -0.0022(3)
N3 0.0205(4) 0.0170(4) 0.0184(4) -0.0016(3) 0.0130(3) -0.0020(3)
N4 0.0222(4) 0.0165(4) 0.0167(4) 0.0015(3) 0.0110(3) -0.0019(3)
C1 0.0175(4) 0.0174(4) 0.0181(4) 0.0041(3) 0.0121(4) 0.0048(3)
C2 0.0152(4) 0.0234(5) 0.0197(4) 0.0010(3) 0.0106(4) 0.0039(4)
C3 0.0186(4) 0.0213(5) 0.0166(4) -0.0021(3) 0.0098(4) 0.0021(3)
C4 0.0212(5) 0.0234(5) 0.0188(4) 0.0014(4) 0.0139(4) 0.0029(4)
C5 0.0163(4) 0.0230(5) 0.0193(4) 0.0007(3) 0.0117(4) 0.0041(4)
C6 0.0160(4) 0.0161(4) 0.0176(4) 0.0019(3) 0.0101(4) 0.0042(3)
C7 0.0185(4) 0.0160(4) 0.0194(4) -0.0003(3) 0.0112(4) 0.0030(3)
C8 0.0164(4) 0.0156(4) 0.0160(4) 0.0011(3) 0.0099(3) -0.0009(3)
C9 0.0129(4) 0.0152(4) 0.0143(4) -0.0024(3) 0.0078(3) -0.0019(3)
C10 0.0142(4) 0.0165(4) 0.0148(4) -0.0024(3) 0.0066(3) -0.0003(3)
C11 0.0170(4) 0.0128(4) 0.0134(4) -0.0018(3) 0.0094(3) -0.0002(3)
C12 0.0169(4) 0.0123(4) 0.0145(4) -0.0010(3) 0.0092(3) -0.0005(3)
C13 0.0191(4) 0.0147(4) 0.0179(4) -0.0025(3) 0.0117(4) -0.0035(3)
C14 0.0209(5) 0.0145(4) 0.0236(5) 0.0003(3) 0.0145(4) -0.0021(3)
C15 0.0185(4) 0.0167(4) 0.0201(5) 0.0019(3) 0.0101(4) 0.0013(3)
C16 0.0187(4) 0.0156(4) 0.0142(4) 0.0006(3) 0.0077(4) -0.0001(3)
C17 0.0185(4) 0.0136(4) 0.0144(4) -0.0001(3) 0.0097(3) -0.0004(3)
C18 0.0225(5) 0.0159(4) 0.0193(4) 0.0011(3) 0.0133(4) -0.0022(3)
C19 0.0172(4) 0.0149(4) 0.0172(4) 0.0006(3) 0.0105(4) 0.0009(3)
C20 0.0189(4) 0.0192(4) 0.0215(5) 0.0021(3) 0.0129(4) 0.0031(3)
C21 0.0202(5) 0.0219(5) 0.0277(5) 0.0048(4) 0.0099(4) 0.0102(4)
C22 0.0331(7) 0.0265(6) 0.0304(7) 0.0013(5) 0.0009(5) 0.0054(5)
C23 0.0224(5) 0.0242(5) 0.0154(4) 0.0035(4) 0.0075(4) -0.0002(4)

loop_
_atom_type_symbol
_atom_type_description
_atom_type_scat_dispersion_real
_atom_type_scat_dispersion_imag
_atom_type_scat_source
C C 0.0033 0.0016 'International Tables Vol C Tables 4.2.6.8 and 6.1.1.4'
H H 0.0000 0.0000 'International Tables Vol C Tables 4.2.6.8 and 6.1.1.4'
Cl Cl 0.1484 0.1585 'International Tables Vol C Tables 4.2.6.8 and 6.1.1.4'
F F 0.0171 0.0103 'International Tables Vol C Tables 4.2.6.8 and 6.1.1.4'
N N 0.0061 0.0033 'International Tables Vol C Tables 4.2.6.8 and 6.1.1.4'
O O 0.0106 0.0060 'International Tables Vol C Tables 4.2.6.8 and 6.1.1.4'

loop_
_geom_angle_atom_site_label_1
_geom_angle_atom_site_label_2
_geom_angle_atom_site_label_3
_geom_angle
C11 O1 C10 116.90(8)
C20 O3 C21 116.06(9)
C8 N1 N2 111.27(8)
C8 N1 C7 127.43(9)
N2 N1 C7 121.28(8)
N3 N2 N1 106.97(8)
N2 N3 C9 108.95(8)
C18 N4 C17 116.75(9)
C2 C1 C6 122.25(10)
C2 C1 Cl1 117.85(8)
C6 C1 Cl1 119.89(8)
C1 C2 C3 118.10(10)
C1 C2 H2A 120.9
C3 C2 H2A 120.9
C2 C3 C4 121.71(10)
C2 C3 Cl2 118.53(8)
C4 C3 Cl2 119.75(9)
C3 C4 C5 118.61(10)
C3 C4 H4A 120.7
C5 C4 H4A 120.7
C4 C5 C6 121.66(10)
C4 C5 H5A 119.2
C6 C5 H5A 119.2
C5 C6 C1 117.65(9)
C5 C6 C7 120.41(9)
C1 C6 C7 121.90(10)
N1 C7 C6 110.51(8)
N1 C7 H7A 109.5
C6 C7 H7A 109.5
N1 C7 H7B 109.5
C6 C7 H7B 109.5
H7A C7 H7B 108.1
N1 C8 C9 104.60(9)
N1 C8 H8A 127.7
C9 C8 H8A 127.7
N3 C9 C8 108.21(9)
N3 C9 C10 122.53(9)
C8 C9 C10 129.24(9)
O1 C10 C9 111.58(8)
O1 C10 H10A 109.3
C9 C10 H10A 109.3
O1 C10 H10B 109.3
C9 C10 H10B 109.3
H10A C10 H10B 108.0
O1 C11 C19 124.63(9)
O1 C11 C12 116.38(9)
C19 C11 C12 118.84(9)
C13 C12 C17 120.01(9)
C13 C12 C11 121.76(9)
C17 C12 C11 118.21(9)
C14 C13 C12 120.17(9)
C14 C13 H13A 119.9
C12 C13 H13A 119.9
C13 C14 C15 120.34(10)
C13 C14 H14A 119.8
C15 C14 H14A 119.8
C16 C15 C14 120.67(10)
C16 C15 H15A 119.7
C14 C15 H15A 119.7
C15 C16 C17 120.55(9)
C15 C16 C23 119.98(9)
C17 C16 C23 119.45(9)
N4 C17 C12 122.67(9)
N4 C17 C16 119.07(9)
C12 C17 C16 118.26(9)
N4 C18 C19 126.15(10)
N4 C18 H18A 116.9
C19 C18 H18A 116.9
C11 C19 C18 117.37(9)
C11 C19 C20 127.57(9)
C18 C19 C20 114.90(9)
O2 C20 O3 123.18(10)
O2 C20 C19 121.81(10)
O3 C20 C19 115.00(9)
O3 C21 C22 106.89(11)
O3 C21 H21A 110.3
C22 C21 H21A 110.3
O3 C21 H21B 110.3
C22 C21 H21B 110.3
H21A C21 H21B 108.6
C21 C22 H22A 109.5
C21 C22 H22B 109.5
H22A C22 H22B 109.5
C21 C22 H22C 109.5
H22A C22 H22C 109.5
H22B C22 H22C 109.5
F2 C23 F1 107.08(9)
F2 C23 F3 106.34(9)
F1 C23 F3 106.27(10)
F2 C23 C16 113.11(10)
F1 C23 C16 112.41(9)
F3 C23 C16 111.19(9)

loop_
_geom_bond_atom_site_label_1
_geom_bond_atom_site_label_2
_geom_bond_distance
Cl1 C1 1.7387(11)
Cl2 C3 1.7383(11)
F1 C23 1.3429(14)
F2 C23 1.3408(15)
F3 C23 1.3482(13)
O1 C11 1.3594(11)
O1 C10 1.4571(12)
O2 C20 1.2089(14)
O3 C20 1.3260(14)
O3 C21 1.4649(13)
N1 C8 1.3466(13)
N1 N2 1.3477(12)
N1 C7 1.4689(13)
N2 N3 1.3186(12)
N3 C9 1.3646(13)
N4 C18 1.3091(14)
N4 C17 1.3710(13)
C1 C2 1.3873(15)
C1 C6 1.3970(14)
C2 C3 1.3878(15)
C2 H2A 0.9300
C3 C4 1.3886(15)
C4 C5 1.3908(15)
C4 H4A 0.9300
C5 C6 1.3925(15)
C5 H5A 0.9300
C6 C7 1.5054(14)
C7 H7A 0.9700
C7 H7B 0.9700
C8 C9 1.3772(14)
C8 H8A 0.9300
C9 C10 1.4891(14)
C10 H10A 0.9700
C10 H10B 0.9700
C11 C19 1.3833(14)
C11 C12 1.4282(14)
C12 C13 1.4161(14)
C12 C17 1.4201(13)
C13 C14 1.3711(15)
C13 H13A 0.9300
C14 C15 1.4105(15)
C14 H14A 0.9300
C15 C16 1.3724(15)
C15 H15A 0.9300
C16 C17 1.4244(14)
C16 C23 1.5001(15)
C18 C19 1.4239(14)
C18 H18A 0.9300
C19 C20 1.4908(14)
C21 C22 1.5006(19)
C21 H21A 0.9700
C21 H21B 0.9700
C22 H22A 0.9600
C22 H22B 0.9600
C22 H22C 0.9600

loop_
_geom_hbond_atom_site_label_D
_geom_hbond_atom_site_label_H
_geom_hbond_atom_site_label_A
_geom_hbond_site_symmetry_A
_geom_hbond_distance_DH
_geom_hbond_distance_HA
_geom_hbond_distance_DA
_geom_hbond_angle_DHA
_geom_hbond_publ_flag
C5 H5A N3 4_575 0.93 2.62 3.3330(14) 134.3 yes
C7 H7A F1 2_556 0.9700 2.4600 3.1712(15) 130.00 yes
C8 H8A O2 3_667 0.9300 2.2500 3.0183(18) 139.00 yes
C2 H2A Cg1 4_464 0.9300 2.92 3.8418(17) 173 yes

loop_
_geom_torsion_atom_site_label_1
_geom_torsion_atom_site_label_2
_geom_torsion_atom_site_label_3
_geom_torsion_atom_site_label_4
_geom_torsion
C8 N1 N2 N3 -0.11(11)
C7 N1 N2 N3 -178.65(9)
N1 N2 N3 C9 0.08(11)
C6 C1 C2 C3 -0.03(15)
Cl1 C1 C2 C3 179.26(8)
C1 C2 C3 C4 0.65(16)
C1 C2 C3 Cl2 -178.39(8)
C2 C3 C4 C5 -0.66(16)
Cl2 C3 C4 C5 178.36(8)
C3 C4 C5 C6 0.05(16)
C4 C5 C6 C1 0.53(15)
C4 C5 C6 C7 178.48(9)
C2 C1 C6 C5 -0.54(15)
Cl1 C1 C6 C5 -179.82(8)
C2 C1 C6 C7 -178.46(9)
Cl1 C1 C6 C7 2.27(13)
C8 N1 C7 C6 51.57(13)
N2 N1 C7 C6 -130.14(10)
C5 C6 C7 N1 -101.78(11)
C1 C6 C7 N1 76.08(12)
N2 N1 C8 C9 0.08(11)
C7 N1 C8 C9 178.52(9)
N2 N3 C9 C8 -0.03(11)
N2 N3 C9 C10 -178.60(9)
N1 C8 C9 N3 -0.03(11)
N1 C8 C9 C10 178.41(9)
C11 O1 C10 C9 74.10(11)
N3 C9 C10 O1 91.43(11)
C8 C9 C10 O1 -86.82(13)
C10 O1 C11 C19 75.83(12)
C10 O1 C11 C12 -108.65(10)
O1 C11 C12 C13 2.78(14)
C19 C11 C12 C13 178.58(9)
O1 C11 C12 C17 -175.90(8)
C19 C11 C12 C17 -0.10(14)
C17 C12 C13 C14 -0.28(15)
C11 C12 C13 C14 -178.94(10)
C12 C13 C14 C15 -0.22(16)
C13 C14 C15 C16 0.47(17)
C14 C15 C16 C17 -0.20(17)
C14 C15 C16 C23 178.60(10)
C18 N4 C17 C12 0.28(15)
C18 N4 C17 C16 -179.17(10)
C13 C12 C17 N4 -178.92(10)
C11 C12 C17 N4 -0.22(15)
C13 C12 C17 C16 0.53(15)
C11 C12 C17 C16 179.23(9)
C15 C16 C17 N4 179.18(10)
C23 C16 C17 N4 0.38(15)
C15 C16 C17 C12 -0.29(15)
C23 C16 C17 C12 -179.10(10)
C17 N4 C18 C19 -0.02(17)
O1 C11 C19 C18 175.75(9)
C12 C11 C19 C18 0.33(14)
O1 C11 C19 C20 0.67(17)
C12 C11 C19 C20 -174.75(10)
N4 C18 C19 C11 -0.28(17)
N4 C18 C19 C20 175.42(10)
C21 O3 C20 O2 -2.25(17)
C21 O3 C20 C19 176.76(9)
C11 C19 C20 O2 179.10(12)
C18 C19 C20 O2 3.91(16)
C11 C19 C20 O3 0.08(16)
C18 C19 C20 O3 -175.10(9)
C20 O3 C21 C22 173.46(11)
C15 C16 C23 F2 125.51(11)
C17 C16 C23 F2 -55.68(13)
C15 C16 C23 F1 -113.06(11)
C17 C16 C23 F1 65.75(14)
C15 C16 C23 F3 5.93(16)
C17 C16 C23 F3 -175.25(10)

loop_
_cod_related_entry_id
_cod_related_entry_database
_cod_related_entry_code
1 ChemSpider 30658166
